data_4515840
loop_
_publ_author_name
'Wu, Tz-Yi'
'Dhole, Sandip'
'Selvaraju, Manikandan'
'Sun, Chung-Ming'

_publ_section_title
;
 Regioselective Synthesis of Pyranone-Fused Indazoles via Reductive
 Cyclization and Alkyne Insertion.
;
_journal_issue 3
_journal_name_full 'ACS combinatorial science'
_journal_page_first 156
_journal_page_last 163
_journal_paper_doi 10.1021/acscombsci.7b00170
_journal_volume 20
_journal_year 2018
_chemical_formula_sum 'C30 H22 N2 O3'
_chemical_formula_weight 458.50
_space_group_IT_number 2
_space_group_name_Hall '-P 1'
_space_group_name_H-M_alt 'P -1'
_symmetry_cell_setting triclinic
_symmetry_space_group_name_Hall '-P 1'
_symmetry_space_group_name_H-M 'P -1'
_atom_sites_solution_hydrogens geom
_atom_sites_solution_primary direct
_atom_sites_solution_secondary difmap
_audit_creation_method SHELXL-97
_cell_angle_alpha 75.643(7)
_cell_angle_beta 83.233(7)
_cell_angle_gamma 77.531(7)
_cell_formula_units_Z 4
_cell_length_a 11.032(4)
_cell_length_b 14.107(5)
_cell_length_c 15.819(6)
_cell_measurement_reflns_used 2451
_cell_measurement_temperature 296(2)
_cell_measurement_theta_max 21.3361
_cell_measurement_theta_min 2.2411
_cell_volume 2323.4(15)
_computing_cell_refinement 'SAINT V7.68A (Bruker AXS, 2009)'
_computing_data_collection 'APEX2 (Bruker AXS, 2010)'
_computing_data_reduction 'SAINT V7.68A (Bruker AXS, 2009)'
_computing_molecular_graphics 'SHELXTL (Sheldrick, 2008)'
_computing_publication_material SHELXTL
_computing_structure_refinement 'SHELXL-97 (Sheldrick, 2008)'
_computing_structure_solution 'SHELXS-97 (Sheldrick, 2008)'
_diffrn_ambient_temperature 296(2)
_diffrn_detector_area_resol_mean 8.3333
_diffrn_measured_fraction_theta_full 0.988
_diffrn_measured_fraction_theta_max 0.988
_diffrn_measurement_device_type 'Bruker APEX-II CCD'
_diffrn_measurement_method '\f and \w scans'
_diffrn_radiation_monochromator graphite
_diffrn_radiation_source 'fine-focus sealed tube'
_diffrn_radiation_type MoK\a
_diffrn_radiation_wavelength 0.71073
_diffrn_reflns_av_R_equivalents 0.1050
_diffrn_reflns_av_sigmaI/netI 0.1186
_diffrn_reflns_limit_h_max 13
_diffrn_reflns_limit_h_min -13
_diffrn_reflns_limit_k_max 14
_diffrn_reflns_limit_k_min -17
_diffrn_reflns_limit_l_max 19
_diffrn_reflns_limit_l_min -19
_diffrn_reflns_number 34217
_diffrn_reflns_theta_full 26.31
_diffrn_reflns_theta_max 26.31
_diffrn_reflns_theta_min 1.33
_exptl_absorpt_coefficient_mu 0.085
_exptl_absorpt_correction_T_max 0.9486
_exptl_absorpt_correction_T_min 0.7467
_exptl_absorpt_correction_type multi-scan
_exptl_absorpt_process_details 'SADABS V2008/1 (Bruker AXS)'
_exptl_crystal_colour Colorless
_exptl_crystal_density_diffrn 1.311
_exptl_crystal_density_meas ?
_exptl_crystal_density_method 'not measured'
_exptl_crystal_description Lump
_exptl_crystal_F_000 960
_exptl_crystal_size_max 0.15
_exptl_crystal_size_mid 0.15
_exptl_crystal_size_min 0.12
_refine_diff_density_max 0.350
_refine_diff_density_min -0.238
_refine_diff_density_rms 0.065
_refine_ls_extinction_method none
_refine_ls_goodness_of_fit_ref 1.005
_refine_ls_hydrogen_treatment constr
_refine_ls_matrix_type full
_refine_ls_number_parameters 633
_refine_ls_number_reflns 9338
_refine_ls_number_restraints 0
_refine_ls_restrained_S_all 1.005
_refine_ls_R_factor_all 0.2073
_refine_ls_R_factor_gt 0.0913
_refine_ls_shift/su_max 0.000
_refine_ls_shift/su_mean 0.000
_refine_ls_structure_factor_coef Fsqd
_refine_ls_weighting_details 'calc w=1/[\s^2^(Fo^2^)+(0.1522P)^2^+0.0000P] where P=(Fo^2^+2Fc^2^)/3'
_refine_ls_weighting_scheme calc
_refine_ls_wR_factor_gt 0.2307
_refine_ls_wR_factor_ref 0.2968
_reflns_number_gt 3872
_reflns_number_total 9338
_reflns_threshold_expression >2sigma(I)
_cod_data_source_file co7b00170_si_004.cif
_cod_data_source_block mo_120338_0m
_cod_depositor_comments
;
The following automatic conversions were performed:

data item '_exptl_crystal_density_meas' value 'not measured' was
changed to '?' -- the value is perceived as not measured.

Automatic conversion script
Id: cif_fix_values 6909 2019-04-08 15:41:33Z antanas 
;
_cod_original_cell_volume 2323.3(15)
_cod_database_code 4515840

loop_
_symmetry_equiv_pos_as_xyz
'x, y, z'
'-x, -y, -z'

loop_
_atom_site_label
_atom_site_type_symbol
_atom_site_fract_x
_atom_site_fract_y
_atom_site_fract_z
_atom_site_U_iso_or_equiv
_atom_site_adp_type
_atom_site_occupancy
_atom_site_symmetry_multiplicity
_atom_site_calc_flag
_atom_site_refinement_flags
O1 O 0.2409(4) 0.8812(3) 0.4690(3) 0.0879(12) Uani 1 1 d .
O2 O 0.9219(3) 1.1608(2) 0.0450(2) 0.0643(10) Uani 1 1 d .
O3 O 0.9026(4) 1.1911(3) -0.0967(2) 0.0853(12) Uani 1 1 d .
O4 O 1.1578(4) 0.3794(3) 0.4699(3) 0.0854(12) Uani 1 1 d .
O5 O 0.5579(3) 0.3131(3) 0.0525(2) 0.0639(10) Uani 1 1 d .
O6 O 0.6006(4) 0.3508(3) -0.0889(3) 0.0903(13) Uani 1 1 d .
N1 N 0.6135(4) 0.8191(3) 0.1374(3) 0.0529(10) Uani 1 1 d .
N2 N 0.6823(4) 0.8713(3) 0.1645(2) 0.0514(10) Uani 1 1 d .
N3 N 0.8587(4) 0.6093(3) 0.1286(3) 0.0549(10) Uani 1 1 d .
N4 N 0.7807(3) 0.5443(3) 0.1594(2) 0.0483(10) Uani 1 1 d .
C1 C 0.1123(6) 0.8767(5) 0.4789(5) 0.106(2) Uani 1 1 d .
H1A H 0.0714 0.9202 0.4293 0.158 Uiso 1 1 calc R
H1B H 0.0756 0.8973 0.5312 0.158 Uiso 1 1 calc R
H1C H 0.1032 0.8095 0.4830 0.158 Uiso 1 1 calc R
C2 C 0.3110(5) 0.8457(4) 0.4024(3) 0.0625(14) Uani 1 1 d .
C3 C 0.4382(5) 0.8410(4) 0.4018(3) 0.0644(14) Uani 1 1 d .
H3 H 0.4698 0.8587 0.4465 0.077 Uiso 1 1 calc R
C4 C 0.5162(5) 0.8110(4) 0.3370(3) 0.0582(13) Uani 1 1 d .
H4 H 0.6008 0.8104 0.3363 0.070 Uiso 1 1 calc R
C5 C 0.4715(4) 0.7808(3) 0.2710(3) 0.0488(12) Uani 1 1 d .
C6 C 0.5579(5) 0.7424(4) 0.2015(3) 0.0590(13) Uani 1 1 d .
H6A H 0.6243 0.6913 0.2293 0.071 Uiso 1 1 calc R
H6B H 0.5127 0.7113 0.1705 0.071 Uiso 1 1 calc R
C7 C 0.7229(4) 0.9289(3) 0.0893(3) 0.0461(11) Uani 1 1 d .
C8 C 0.7988(4) 1.0027(3) 0.0790(3) 0.0468(11) Uani 1 1 d .
C9 C 0.8495(4) 1.0282(3) 0.1497(3) 0.0474(11) Uani 1 1 d .
C10 C 0.9102(5) 1.1054(3) 0.1289(3) 0.0535(12) Uani 1 1 d .
C11 C 0.9651(5) 1.1480(4) 0.1881(3) 0.0548(13) Uani 1 1 d .
C12 C 0.9445(5) 1.2509(4) 0.1769(4) 0.0668(15) Uani 1 1 d .
H12 H 0.8987 1.2923 0.1313 0.080 Uiso 1 1 calc R
C13 C 0.9923(6) 1.2915(5) 0.2337(5) 0.0811(18) Uani 1 1 d .
H13 H 0.9762 1.3603 0.2270 0.097 Uiso 1 1 calc R
C14 C 1.0613(6) 1.2336(5) 0.2980(5) 0.090(2) Uani 1 1 d .
H14 H 1.0928 1.2623 0.3354 0.108 Uiso 1 1 calc R
C15 C 0.8808(5) 1.1391(4) -0.0253(4) 0.0612(14) Uani 1 1 d .
C16 C 0.8189(5) 1.0545(4) -0.0069(3) 0.0549(13) Uani 1 1 d .
C17 C 0.7762(6) 1.0335(5) -0.0792(3) 0.0767(17) Uani 1 1 d .
H17 H 0.7953 1.0695 -0.1352 0.092 Uiso 1 1 calc R
C18 C 0.7080(6) 0.9622(5) -0.0692(4) 0.0841(19) Uani 1 1 d .
H18 H 0.6810 0.9481 -0.1174 0.101 Uiso 1 1 calc R
C19 C 0.6793(5) 0.9103(4) 0.0157(3) 0.0620(14) Uani 1 1 d .
C20 C 0.6084(5) 0.8383(4) 0.0504(3) 0.0662(15) Uani 1 1 d .
H20 H 0.5657 0.8091 0.0197 0.079 Uiso 1 1 calc R
C21 C 1.0865(6) 1.1294(5) 0.3094(4) 0.0875(19) Uani 1 1 d .
H21 H 1.1361 1.0888 0.3533 0.105 Uiso 1 1 calc R
C22 C 1.0365(5) 1.0886(4) 0.2547(4) 0.0710(15) Uani 1 1 d .
H22 H 1.0510 1.0197 0.2626 0.085 Uiso 1 1 calc R
C23 C 0.8374(4) 0.9698(4) 0.2417(3) 0.0456(11) Uani 1 1 d .
C24 C 0.9005(5) 0.8714(3) 0.2664(3) 0.0536(12) Uani 1 1 d .
H24 H 0.9499 0.8414 0.2248 0.064 Uiso 1 1 calc R
C25 C 0.8909(5) 0.8185(4) 0.3510(3) 0.0651(15) Uani 1 1 d .
H25 H 0.9322 0.7525 0.3667 0.078 Uiso 1 1 calc R
C26 C 0.8206(6) 0.8632(5) 0.4121(3) 0.0714(16) Uani 1 1 d .
H26 H 0.8150 0.8271 0.4698 0.086 Uiso 1 1 calc R
C27 C 0.7581(5) 0.9596(5) 0.3912(3) 0.0701(16) Uani 1 1 d .
H27 H 0.7104 0.9890 0.4338 0.084 Uiso 1 1 calc R
C28 C 0.7668(5) 1.0127(4) 0.3056(3) 0.0586(13) Uani 1 1 d .
H28 H 0.7243 1.0784 0.2906 0.070 Uiso 1 1 calc R
C29 C 0.3458(5) 0.7825(4) 0.2740(3) 0.0607(14) Uani 1 1 d .
H29 H 0.3145 0.7615 0.2312 0.073 Uiso 1 1 calc R
C30 C 0.2656(5) 0.8146(4) 0.3391(4) 0.0683(15) Uani 1 1 d .
H30 H 0.1810 0.8152 0.3401 0.082 Uiso 1 1 calc R
C31 C 1.2769(7) 0.3869(5) 0.4888(4) 0.102(2) Uani 1 1 d .
H31A H 1.3369 0.3702 0.4430 0.153 Uiso 1 1 calc R
H31B H 1.2989 0.3417 0.5434 0.153 Uiso 1 1 calc R
H31C H 1.2758 0.4539 0.4927 0.153 Uiso 1 1 calc R
C32 C 1.1032(5) 0.4485(4) 0.4008(3) 0.0631(14) Uani 1 1 d .
C33 C 0.9787(5) 0.4504(4) 0.3943(3) 0.0644(15) Uani 1 1 d .
H33 H 0.9376 0.4076 0.4365 0.077 Uiso 1 1 calc R
C34 C 0.9153(5) 0.5143(4) 0.3270(3) 0.0627(14) Uani 1 1 d .
H34 H 0.8317 0.5143 0.3238 0.075 Uiso 1 1 calc R
C35 C 0.9747(4) 0.5794(4) 0.2631(3) 0.0516(12) Uani 1 1 d .
C36 C 0.9045(5) 0.6539(4) 0.1916(3) 0.0611(14) Uani 1 1 d .
H36A H 0.8338 0.6932 0.2180 0.073 Uiso 1 1 calc R
H36B H 0.9581 0.6989 0.1597 0.073 Uiso 1 1 calc R
C37 C 0.7525(4) 0.5244(3) 0.0862(3) 0.0445(11) Uani 1 1 d .
C38 C 0.6774(4) 0.4550(3) 0.0784(3) 0.0462(11) Uani 1 1 d .
C39 C 0.6148(4) 0.3961(3) 0.1519(3) 0.0455(11) Uani 1 1 d .
C40 C 0.5581(5) 0.3268(3) 0.1360(3) 0.0526(12) Uani 1 1 d .
C41 C 0.4962(5) 0.2531(4) 0.1993(3) 0.0577(14) Uani 1 1 d .
C42 C 0.5135(5) 0.1564(4) 0.1868(4) 0.0703(16) Uani 1 1 d .
H42 H 0.5574 0.1404 0.1367 0.084 Uiso 1 1 calc R
C43 C 0.4642(7) 0.0835(4) 0.2503(5) 0.089(2) Uani 1 1 d .
H43 H 0.4756 0.0190 0.2423 0.106 Uiso 1 1 calc R
C44 C 0.3997(6) 0.1065(5) 0.3235(5) 0.099(2) Uani 1 1 d .
H44 H 0.3702 0.0573 0.3667 0.119 Uiso 1 1 calc R
C45 C 0.6132(4) 0.4091(3) 0.2424(3) 0.0442(11) Uani 1 1 d .
C46 C 0.5408(5) 0.4928(3) 0.2662(3) 0.0521(12) Uani 1 1 d .
H46 H 0.4961 0.5422 0.2245 0.062 Uiso 1 1 calc R
C47 C 0.5341(6) 0.5041(4) 0.3513(3) 0.0680(15) Uani 1 1 d .
H47 H 0.4865 0.5611 0.3666 0.082 Uiso 1 1 calc R
C48 C 0.5985(6) 0.4303(5) 0.4122(3) 0.0734(17) Uani 1 1 d .
H48 H 0.5937 0.4373 0.4695 0.088 Uiso 1 1 calc R
C49 C 0.6691(5) 0.3473(5) 0.3912(3) 0.0655(15) Uani 1 1 d .
H49 H 0.7107 0.2976 0.4343 0.079 Uiso 1 1 calc R
C50 C 0.6801(5) 0.3354(4) 0.3056(3) 0.0611(14) Uani 1 1 d .
H50 H 0.7311 0.2794 0.2908 0.073 Uiso 1 1 calc R
C51 C 0.6091(5) 0.3696(4) -0.0194(4) 0.0601(14) Uani 1 1 d .
C52 C 0.6721(4) 0.4452(4) -0.0057(3) 0.0544(12) Uani 1 1 d .
C53 C 0.7274(6) 0.5017(5) -0.0807(3) 0.0751(17) Uani 1 1 d .
H53 H 0.7167 0.4935 -0.1357 0.090 Uiso 1 1 calc R
C54 C 0.7957(6) 0.5677(5) -0.0732(4) 0.089(2) Uani 1 1 d .
H54 H 0.8326 0.6050 -0.1225 0.107 Uiso 1 1 calc R
C55 C 0.8097(5) 0.5784(4) 0.0101(3) 0.0618(14) Uani 1 1 d .
C56 C 0.8790(5) 0.6306(4) 0.0427(3) 0.0687(15) Uani 1 1 d .
H56 H 0.9304 0.6727 0.0101 0.082 Uiso 1 1 calc R
C57 C 0.3788(6) 0.2014(5) 0.3331(5) 0.099(2) Uani 1 1 d .
H57 H 0.3320 0.2168 0.3825 0.119 Uiso 1 1 calc R
C58 C 0.4242(5) 0.2757(4) 0.2725(4) 0.0763(17) Uani 1 1 d .
H58 H 0.4070 0.3406 0.2804 0.092 Uiso 1 1 calc R
C59 C 1.0969(5) 0.5795(4) 0.2704(3) 0.0591(13) Uani 1 1 d .
H59 H 1.1376 0.6236 0.2291 0.071 Uiso 1 1 calc R
C60 C 1.1604(5) 0.5144(4) 0.3388(4) 0.0705(15) Uani 1 1 d .
H60 H 1.2435 0.5153 0.3428 0.085 Uiso 1 1 calc R

loop_
_atom_site_aniso_label
_atom_site_aniso_U_11
_atom_site_aniso_U_22
_atom_site_aniso_U_33
_atom_site_aniso_U_23
_atom_site_aniso_U_13
_atom_site_aniso_U_12
O1 0.093(3) 0.081(3) 0.085(3) -0.022(2) 0.014(2) -0.012(2)
O2 0.080(3) 0.048(2) 0.065(2) -0.0071(17) 0.0091(18) -0.0291(19)
O3 0.113(3) 0.073(3) 0.062(2) 0.007(2) 0.013(2) -0.034(2)
O4 0.098(3) 0.076(3) 0.084(3) -0.007(2) -0.025(2) -0.026(2)
O5 0.077(2) 0.053(2) 0.074(2) -0.0241(18) -0.0219(19) -0.0191(19)
O6 0.122(4) 0.090(3) 0.074(3) -0.041(2) -0.030(2) -0.014(3)
N1 0.057(3) 0.041(2) 0.069(3) -0.0211(19) -0.004(2) -0.017(2)
N2 0.058(3) 0.047(2) 0.058(2) -0.0169(19) -0.0052(19) -0.022(2)
N3 0.056(3) 0.044(2) 0.067(3) -0.010(2) 0.003(2) -0.022(2)
N4 0.052(2) 0.039(2) 0.057(2) -0.0067(18) -0.0004(18) -0.0220(19)
C1 0.085(5) 0.101(6) 0.115(6) -0.025(4) 0.028(4) -0.004(4)
C2 0.076(4) 0.041(3) 0.064(3) -0.007(2) 0.003(3) -0.008(3)
C3 0.073(4) 0.064(4) 0.061(3) -0.006(3) -0.009(3) -0.029(3)
C4 0.052(3) 0.055(3) 0.070(3) -0.009(3) -0.013(3) -0.018(3)
C5 0.052(3) 0.032(2) 0.064(3) -0.005(2) -0.008(2) -0.015(2)
C6 0.061(3) 0.044(3) 0.080(4) -0.016(3) 0.000(3) -0.026(3)
C7 0.050(3) 0.047(3) 0.044(3) -0.014(2) 0.000(2) -0.014(2)
C8 0.053(3) 0.041(3) 0.047(3) -0.011(2) 0.000(2) -0.011(2)
C9 0.052(3) 0.041(3) 0.053(3) -0.014(2) 0.003(2) -0.016(2)
C10 0.059(3) 0.046(3) 0.056(3) -0.005(2) 0.003(2) -0.022(3)
C11 0.053(3) 0.045(3) 0.072(3) -0.021(3) 0.012(3) -0.021(3)
C12 0.071(4) 0.051(3) 0.083(4) -0.025(3) 0.024(3) -0.025(3)
C13 0.080(4) 0.064(4) 0.114(5) -0.043(4) 0.022(4) -0.036(4)
C14 0.086(5) 0.084(5) 0.121(6) -0.051(4) -0.008(4) -0.030(4)
C15 0.067(4) 0.047(3) 0.064(3) -0.007(3) 0.009(3) -0.013(3)
C16 0.063(3) 0.054(3) 0.047(3) -0.006(2) 0.002(2) -0.018(3)
C17 0.093(4) 0.089(4) 0.048(3) -0.007(3) 0.000(3) -0.029(4)
C18 0.096(5) 0.118(5) 0.050(3) -0.019(3) -0.010(3) -0.042(4)
C19 0.073(4) 0.065(4) 0.057(3) -0.023(3) 0.001(3) -0.026(3)
C20 0.075(4) 0.076(4) 0.063(4) -0.029(3) -0.009(3) -0.029(3)
C21 0.076(4) 0.094(5) 0.109(5) -0.036(4) -0.020(4) -0.031(4)
C22 0.058(3) 0.057(3) 0.105(4) -0.025(3) -0.005(3) -0.020(3)
C23 0.045(3) 0.054(3) 0.046(3) -0.016(2) 0.002(2) -0.025(2)
C24 0.071(3) 0.041(3) 0.054(3) -0.016(2) -0.001(2) -0.019(3)
C25 0.084(4) 0.055(3) 0.061(3) -0.006(3) -0.015(3) -0.025(3)
C26 0.095(5) 0.078(4) 0.046(3) -0.003(3) -0.010(3) -0.037(4)
C27 0.078(4) 0.093(5) 0.049(3) -0.030(3) 0.017(3) -0.033(4)
C28 0.054(3) 0.057(3) 0.069(4) -0.025(3) 0.004(3) -0.014(3)
C29 0.060(4) 0.050(3) 0.075(4) -0.013(3) -0.011(3) -0.017(3)
C30 0.052(3) 0.063(4) 0.083(4) -0.008(3) -0.005(3) -0.007(3)
C31 0.103(5) 0.102(5) 0.107(5) -0.013(4) -0.040(4) -0.026(4)
C32 0.071(4) 0.061(3) 0.067(3) -0.027(3) -0.004(3) -0.021(3)
C33 0.073(4) 0.074(4) 0.059(3) -0.017(3) 0.006(3) -0.046(3)
C34 0.060(3) 0.067(4) 0.070(3) -0.021(3) 0.000(3) -0.027(3)
C35 0.047(3) 0.045(3) 0.071(3) -0.028(2) 0.000(2) -0.012(2)
C36 0.059(3) 0.049(3) 0.085(4) -0.019(3) -0.002(3) -0.027(3)
C37 0.046(3) 0.039(3) 0.047(3) -0.008(2) 0.001(2) -0.010(2)
C38 0.056(3) 0.039(3) 0.045(3) -0.011(2) -0.005(2) -0.011(2)
C39 0.049(3) 0.040(3) 0.049(3) -0.009(2) -0.010(2) -0.010(2)
C40 0.063(3) 0.042(3) 0.060(3) -0.017(2) -0.015(2) -0.015(2)
C41 0.059(3) 0.039(3) 0.080(4) -0.006(3) -0.023(3) -0.018(2)
C42 0.075(4) 0.044(3) 0.098(4) -0.017(3) -0.023(3) -0.013(3)
C43 0.094(5) 0.046(3) 0.131(6) -0.003(4) -0.035(4) -0.029(4)
C44 0.087(5) 0.069(5) 0.137(6) 0.004(4) 0.007(4) -0.042(4)
C45 0.051(3) 0.038(3) 0.048(3) -0.008(2) -0.002(2) -0.021(2)
C46 0.070(3) 0.041(3) 0.050(3) -0.009(2) -0.005(2) -0.023(3)
C47 0.084(4) 0.059(4) 0.068(4) -0.018(3) 0.005(3) -0.031(3)
C48 0.082(4) 0.096(5) 0.051(3) -0.022(3) 0.009(3) -0.037(4)
C49 0.071(4) 0.077(4) 0.045(3) 0.004(3) -0.012(3) -0.025(3)
C50 0.056(3) 0.052(3) 0.067(3) 0.002(3) -0.002(3) -0.010(3)
C51 0.067(4) 0.055(3) 0.060(3) -0.020(3) -0.018(3) 0.000(3)
C52 0.054(3) 0.057(3) 0.052(3) -0.018(2) -0.008(2) -0.003(3)
C53 0.091(4) 0.094(5) 0.050(3) -0.020(3) 0.001(3) -0.038(4)
C54 0.106(5) 0.110(5) 0.051(4) -0.006(3) 0.010(3) -0.045(4)
C55 0.061(3) 0.067(4) 0.058(3) -0.011(3) 0.005(3) -0.022(3)
C56 0.068(4) 0.071(4) 0.065(4) 0.001(3) 0.012(3) -0.035(3)
C57 0.086(5) 0.076(5) 0.141(6) -0.023(4) 0.021(4) -0.044(4)
C58 0.062(4) 0.054(3) 0.117(5) -0.018(3) 0.007(3) -0.029(3)
C59 0.051(3) 0.053(3) 0.077(4) -0.015(3) 0.000(3) -0.020(3)
C60 0.055(3) 0.073(4) 0.089(4) -0.020(3) -0.004(3) -0.022(3)

loop_
_atom_type_symbol
_atom_type_description
_atom_type_scat_dispersion_real
_atom_type_scat_dispersion_imag
_atom_type_scat_source
C C 0.0033 0.0016 'International Tables Vol C Tables 4.2.6.8 and 6.1.1.4'
H H 0.0000 0.0000 'International Tables Vol C Tables 4.2.6.8 and 6.1.1.4'
N N 0.0061 0.0033 'International Tables Vol C Tables 4.2.6.8 and 6.1.1.4'
O O 0.0106 0.0060 'International Tables Vol C Tables 4.2.6.8 and 6.1.1.4'

loop_
_geom_angle_atom_site_label_1
_geom_angle_atom_site_label_2
_geom_angle_atom_site_label_3
_geom_angle
C2 O1 C1 117.6(5)
C10 O2 C15 123.3(4)
C32 O4 C31 117.6(4)
C51 O5 C40 123.3(4)
N2 N1 C20 114.7(4)
N2 N1 C6 119.7(4)
C20 N1 C6 125.5(4)
N1 N2 C7 103.5(3)
C56 N3 N4 114.2(4)
C56 N3 C36 127.1(4)
N4 N3 C36 118.5(4)
C37 N4 N3 102.8(3)
O1 C1 H1A 109.5
O1 C1 H1B 109.5
H1A C1 H1B 109.5
O1 C1 H1C 109.5
H1A C1 H1C 109.5
H1B C1 H1C 109.5
O1 C2 C30 125.2(5)
O1 C2 C3 115.2(5)
C30 C2 C3 119.5(5)
C4 C3 C2 120.5(5)
C4 C3 H3 119.8
C2 C3 H3 119.8
C3 C4 C5 120.8(5)
C3 C4 H4 119.6
C5 C4 H4 119.6
C29 C5 C4 118.1(5)
C29 C5 C6 120.6(4)
C4 C5 C6 121.2(4)
N1 C6 C5 114.5(4)
N1 C6 H6A 108.6
C5 C6 H6A 108.6
N1 C6 H6B 108.6
C5 C6 H6B 108.6
H6A C6 H6B 107.6
N2 C7 C19 111.3(4)
N2 C7 C8 128.0(4)
C19 C7 C8 120.7(4)
C16 C8 C7 114.5(4)
C16 C8 C9 119.8(4)
C7 C8 C9 125.7(4)
C10 C9 C8 117.8(4)
C10 C9 C23 120.9(4)
C8 C9 C23 121.3(4)
C9 C10 O2 122.2(4)
C9 C10 C11 128.2(4)
O2 C10 C11 109.4(4)
C22 C11 C12 118.8(5)
C22 C11 C10 122.0(5)
C12 C11 C10 119.2(5)
C13 C12 C11 119.7(6)
C13 C12 H12 120.2
C11 C12 H12 120.2
C14 C13 C12 121.2(6)
C14 C13 H13 119.4
C12 C13 H13 119.4
C13 C14 C21 120.3(6)
C13 C14 H14 119.8
C21 C14 H14 119.8
O3 C15 O2 116.7(5)
O3 C15 C16 126.6(5)
O2 C15 C16 116.6(4)
C8 C16 C17 123.7(5)
C8 C16 C15 120.1(4)
C17 C16 C15 116.2(4)
C18 C17 C16 121.4(5)
C18 C17 H17 119.3
C16 C17 H17 119.3
C17 C18 C19 118.1(5)
C17 C18 H18 121.0
C19 C18 H18 121.0
C20 C19 C18 134.0(5)
C20 C19 C7 104.4(4)
C18 C19 C7 121.6(5)
N1 C20 C19 106.1(4)
N1 C20 H20 127.0
C19 C20 H20 127.0
C22 C21 C14 118.7(6)
C22 C21 H21 120.7
C14 C21 H21 120.7
C21 C22 C11 121.3(6)
C21 C22 H22 119.4
C11 C22 H22 119.4
C28 C23 C24 118.0(4)
C28 C23 C9 121.0(4)
C24 C23 C9 121.0(4)
C25 C24 C23 120.9(5)
C25 C24 H24 119.5
C23 C24 H24 119.5
C26 C25 C24 119.4(5)
C26 C25 H25 120.3
C24 C25 H25 120.3
C25 C26 C27 121.8(5)
C25 C26 H26 119.1
C27 C26 H26 119.1
C26 C27 C28 118.8(5)
C26 C27 H27 120.6
C28 C27 H27 120.6
C27 C28 C23 121.1(5)
C27 C28 H28 119.5
C23 C28 H28 119.5
C30 C29 C5 121.3(5)
C30 C29 H29 119.3
C5 C29 H29 119.3
C2 C30 C29 119.7(5)
C2 C30 H30 120.1
C29 C30 H30 120.1
O4 C31 H31A 109.5
O4 C31 H31B 109.5
H31A C31 H31B 109.5
O4 C31 H31C 109.5
H31A C31 H31C 109.5
H31B C31 H31C 109.5
C60 C32 O4 126.2(5)
C60 C32 C33 118.1(5)
O4 C32 C33 115.8(5)
C34 C33 C32 121.0(5)
C34 C33 H33 119.5
C32 C33 H33 119.5
C33 C34 C35 120.6(5)
C33 C34 H34 119.7
C35 C34 H34 119.7
C59 C35 C34 118.6(5)
C59 C35 C36 120.1(4)
C34 C35 C36 121.1(4)
N3 C36 C35 114.5(4)
N3 C36 H36A 108.6
C35 C36 H36A 108.6
N3 C36 H36B 108.6
C35 C36 H36B 108.6
H36A C36 H36B 107.6
N4 C37 C55 112.2(4)
N4 C37 C38 128.1(4)
C55 C37 C38 119.7(4)
C52 C38 C37 114.9(4)
C52 C38 C39 120.9(4)
C37 C38 C39 124.2(4)
C40 C39 C38 117.8(4)
C40 C39 C45 120.2(4)
C38 C39 C45 122.0(4)
C39 C40 O5 121.5(4)
C39 C40 C41 128.5(4)
O5 C40 C41 109.9(4)
C58 C41 C42 118.6(5)
C58 C41 C40 122.3(5)
C42 C41 C40 119.1(5)
C41 C42 C43 119.6(6)
C41 C42 H42 120.2
C43 C42 H42 120.2
C44 C43 C42 120.5(6)
C44 C43 H43 119.8
C42 C43 H43 119.8
C57 C44 C43 119.5(6)
C57 C44 H44 120.2
C43 C44 H44 120.2
C46 C45 C50 119.0(4)
C46 C45 C39 120.2(4)
C50 C45 C39 120.7(5)
C45 C46 C47 121.0(5)
C45 C46 H46 119.5
C47 C46 H46 119.5
C48 C47 C46 118.9(6)
C48 C47 H47 120.5
C46 C47 H47 120.5
C49 C48 C47 121.5(5)
C49 C48 H48 119.3
C47 C48 H48 119.3
C48 C49 C50 120.7(5)
C48 C49 H49 119.7
C50 C49 H49 119.7
C49 C50 C45 118.8(5)
C49 C50 H50 120.6
C45 C50 H50 120.6
O6 C51 O5 116.6(5)
O6 C51 C52 126.2(5)
O5 C51 C52 117.2(4)
C38 C52 C53 124.3(5)
C38 C52 C51 119.1(4)
C53 C52 C51 116.6(4)
C54 C53 C52 120.5(5)
C54 C53 H53 119.8
C52 C53 H53 119.8
C53 C54 C55 118.4(5)
C53 C54 H54 120.8
C55 C54 H54 120.8
C56 C55 C54 134.3(5)
C56 C55 C37 103.4(4)
C54 C55 C37 122.1(5)
N3 C56 C55 107.3(4)
N3 C56 H56 126.4
C55 C56 H56 126.4
C44 C57 C58 122.3(7)
C44 C57 H57 118.8
C58 C57 H57 118.8
C57 C58 C41 119.4(6)
C57 C58 H58 120.3
C41 C58 H58 120.3
C35 C59 C60 120.3(5)
C35 C59 H59 119.9
C60 C59 H59 119.9
C32 C60 C59 121.4(5)
C32 C60 H60 119.3
C59 C60 H60 119.3

loop_
_geom_bond_atom_site_label_1
_geom_bond_atom_site_label_2
_geom_bond_distance
O1 C2 1.364(6)
O1 C1 1.422(7)
O2 C10 1.370(5)
O2 C15 1.373(6)
O3 C15 1.213(5)
O4 C32 1.372(6)
O4 C31 1.412(7)
O5 C51 1.356(6)
O5 C40 1.383(5)
O6 C51 1.211(6)
N1 N2 1.332(5)
N1 C20 1.340(6)
N1 C6 1.473(6)
N2 C7 1.352(5)
N3 C56 1.319(6)
N3 N4 1.356(5)
N3 C36 1.487(6)
N4 C37 1.342(5)
C1 H1A 0.9600
C1 H1B 0.9600
C1 H1C 0.9600
C2 C30 1.371(7)
C2 C3 1.389(7)
C3 C4 1.350(7)
C3 H3 0.9300
C4 C5 1.396(6)
C4 H4 0.9300
C5 C29 1.378(6)
C5 C6 1.495(7)
C6 H6A 0.9700
C6 H6B 0.9700
C7 C19 1.412(6)
C7 C8 1.439(6)
C8 C16 1.391(6)
C8 C9 1.459(6)
C9 C10 1.352(6)
C9 C23 1.490(6)
C10 C11 1.475(7)
C11 C22 1.379(7)
C11 C12 1.389(7)
C12 C13 1.383(8)
C12 H12 0.9300
C13 C14 1.336(9)
C13 H13 0.9300
C14 C21 1.405(9)
C14 H14 0.9300
C15 C16 1.453(7)
C16 C17 1.404(7)
C17 C18 1.349(8)
C17 H17 0.9300
C18 C19 1.398(7)
C18 H18 0.9300
C19 C20 1.382(7)
C20 H20 0.9300
C21 C22 1.371(7)
C21 H21 0.9300
C22 H22 0.9300
C23 C28 1.381(6)
C23 C24 1.393(6)
C24 C25 1.366(6)
C24 H24 0.9300
C25 C26 1.359(8)
C25 H25 0.9300
C26 C27 1.364(8)
C26 H26 0.9300
C27 C28 1.378(7)
C27 H27 0.9300
C28 H28 0.9300
C29 C30 1.375(7)
C29 H29 0.9300
C30 H30 0.9300
C31 H31A 0.9600
C31 H31B 0.9600
C31 H31C 0.9600
C32 C60 1.370(7)
C32 C33 1.383(7)
C33 C34 1.365(7)
C33 H33 0.9300
C34 C35 1.392(7)
C34 H34 0.9300
C35 C59 1.367(6)
C35 C36 1.500(7)
C36 H36A 0.9700
C36 H36B 0.9700
C37 C55 1.415(6)
C37 C38 1.447(6)
C38 C52 1.380(6)
C38 C39 1.449(6)
C39 C40 1.354(6)
C39 C45 1.485(6)
C40 C41 1.475(7)
C41 C58 1.390(8)
C41 C42 1.397(7)
C42 C43 1.401(8)
C42 H42 0.9300
C43 C44 1.358(9)
C43 H43 0.9300
C44 C57 1.352(9)
C44 H44 0.9300
C45 C46 1.385(6)
C45 C50 1.397(6)
C46 C47 1.385(7)
C46 H46 0.9300
C47 C48 1.365(8)
C47 H47 0.9300
C48 C49 1.352(8)
C48 H48 0.9300
C49 C50 1.393(7)
C49 H49 0.9300
C50 H50 0.9300
C51 C52 1.463(7)
C52 C53 1.409(7)
C53 C54 1.352(8)
C53 H53 0.9300
C54 C55 1.393(7)
C54 H54 0.9300
C55 C56 1.384(7)
C56 H56 0.9300
C57 C58 1.373(8)
C57 H57 0.9300
C58 H58 0.9300
C59 C60 1.383(7)
C59 H59 0.9300
C60 H60 0.9300
